data_7116977
loop_
_publ_author_name
'Jisu Jeong'
'Donggun Lee'
'Sukbok Chang'

_publ_section_title
;
 Copper-catalyzed oxygen atom transfer of N-oxides leading to a facile
 deoxygenation procedure applicable to both heterocyclic and amine
 N-oxides
;
_journal_name_full Chem.Commun.
_journal_page_first 7035
_journal_paper_doi 10.1039/C5cc01739D
_journal_volume 51
_journal_year 2015
_chemical_formula_moiety 'C17 H16 N2 O3 S'
_chemical_formula_sum 'C17 H16 N2 O3 S'
_chemical_formula_weight 328.38
_chemical_name_common '6-methyl-8-(4-methylphenylsulfonamido)quinoline N-oxide'
_chemical_name_systematic
; 
 ? 
;
_space_group_IT_number 15
_symmetry_cell_setting monoclinic
_symmetry_space_group_name_Hall '-C 2yc'
_symmetry_space_group_name_H-M 'C 1 2/c 1'
_atom_sites_solution_hydrogens geom
_atom_sites_solution_primary direct
_atom_sites_solution_secondary difmap
_audit_creation_method SHELXL-97
_audit_update_record
;
2015-02-27 deposited with the CCDC.
2015-03-19 downloaded from the CCDC.
;
_cell_angle_alpha 90.00
_cell_angle_beta 132.6436(12)
_cell_angle_gamma 90.00
_cell_formula_units_Z 8
_cell_length_a 26.8782(11)
_cell_length_b 8.2244(3)
_cell_length_c 19.4674(8)
_cell_measurement_reflns_used 33667
_cell_measurement_temperature 120(2)
_cell_measurement_theta_max 28.28
_cell_measurement_theta_min 2.06
_cell_volume 3165.5(2)
_computing_cell_refinement 'Bruker SMART'
_computing_data_collection 'Bruker SMART'
_computing_data_reduction 'Bruker SAINT'
_computing_molecular_graphics 'Bruker SHELXTL'
_computing_publication_material 'Bruker SHELXTL'
_computing_structure_refinement 'SHELXL-97 (Sheldrick, 2008)'
_computing_structure_solution 'SHELXS-97 (Sheldrick, 2008)'
_diffrn_ambient_temperature 120(2)
_diffrn_measured_fraction_theta_full 1.000
_diffrn_measured_fraction_theta_max 1.000
_diffrn_measurement_device_type 'CCD area detector'
_diffrn_measurement_method 'phi and omega scans'
_diffrn_radiation_monochromator graphite
_diffrn_radiation_source 'fine-focus sealed tube'
_diffrn_radiation_type MoK\a
_diffrn_radiation_wavelength 0.71073
_diffrn_reflns_av_R_equivalents 0.0239
_diffrn_reflns_av_sigmaI/netI 0.0120
_diffrn_reflns_limit_h_max 35
_diffrn_reflns_limit_h_min -35
_diffrn_reflns_limit_k_max 10
_diffrn_reflns_limit_k_min -10
_diffrn_reflns_limit_l_max 25
_diffrn_reflns_limit_l_min -25
_diffrn_reflns_number 33667
_diffrn_reflns_theta_full 28.28
_diffrn_reflns_theta_max 28.28
_diffrn_reflns_theta_min 2.06
_exptl_absorpt_coefficient_mu 0.221
_exptl_absorpt_correction_T_max 0.9448
_exptl_absorpt_correction_T_min 0.9227
_exptl_absorpt_correction_type multi-scan
_exptl_absorpt_process_details SADABS
_exptl_crystal_colour yellow
_exptl_crystal_density_diffrn 1.378
_exptl_crystal_density_meas ?
_exptl_crystal_density_method 'not measured'
_exptl_crystal_description block
_exptl_crystal_F_000 1376
_exptl_crystal_size_max 0.37
_exptl_crystal_size_mid 0.28
_exptl_crystal_size_min 0.26
_refine_diff_density_max 0.480
_refine_diff_density_min -0.430
_refine_diff_density_rms 0.056
_refine_ls_extinction_method none
_refine_ls_goodness_of_fit_ref 1.060
_refine_ls_hydrogen_treatment mixed
_refine_ls_matrix_type full
_refine_ls_number_parameters 213
_refine_ls_number_reflns 3921
_refine_ls_number_restraints 0
_refine_ls_restrained_S_all 1.060
_refine_ls_R_factor_all 0.0386
_refine_ls_R_factor_gt 0.0350
_refine_ls_shift/su_max 0.001
_refine_ls_shift/su_mean 0.000
_refine_ls_structure_factor_coef Fsqd
_refine_ls_weighting_details 'calc w=1/[\s^2^(Fo^2^)+(0.0575P)^2^+2.5092P] where P=(Fo^2^+2Fc^2^)/3'
_refine_ls_weighting_scheme calc
_refine_ls_wR_factor_gt 0.0992
_refine_ls_wR_factor_ref 0.1031
_reflns_number_gt 3574
_reflns_number_total 3921
_reflns_threshold_expression >2sigma(I)
_cod_data_source_file c5cc01739d2.cif
_cod_data_source_block 0230b-1
_cod_depositor_comments
;
The following automatic conversions were performed:

'_exptl_crystal_density_meas' value 'not measured' was changed to '?'
- the value is perceived as not measured.

Automatic conversion script
Id: cif_fix_values 3105 2015-03-04 15:46:00Z robertas 
;
_cod_original_sg_symbol_H-M C2/c
_cod_database_code 7116977

loop_
_symmetry_equiv_pos_as_xyz
'x, y, z'
'-x, y, -z+1/2'
'x+1/2, y+1/2, z'
'-x+1/2, y+1/2, -z+1/2'
'-x, -y, -z'
'x, -y, z-1/2'
'-x+1/2, -y+1/2, -z'
'x+1/2, -y+1/2, z-1/2'

loop_
_atom_site_label
_atom_site_type_symbol
_atom_site_fract_x
_atom_site_fract_y
_atom_site_fract_z
_atom_site_U_iso_or_equiv
_atom_site_adp_type
_atom_site_occupancy
_atom_site_symmetry_multiplicity
_atom_site_calc_flag
_atom_site_refinement_flags
_atom_site_disorder_assembly
_atom_site_disorder_group
S1 S 0.204703(14) 0.87105(4) 0.12314(2) 0.02354(10) Uani 1 1 d . . .
C11 C 0.19333(6) 0.69173(15) 0.06472(8) 0.0221(2) Uani 1 1 d . . .
C14 C 0.17335(6) 0.41013(16) -0.03043(10) 0.0273(3) Uani 1 1 d . . .
C15 C 0.19601(7) 0.40164(16) 0.05838(10) 0.0289(3) Uani 1 1 d . . .
H15A H 0.2050 0.2986 0.0869 0.035 Uiso 1 1 calc R . .
C16 C 0.20564(6) 0.54227(16) 0.10601(9) 0.0261(3) Uani 1 1 d . . .
H16A H 0.2205 0.5354 0.1662 0.031 Uiso 1 1 calc R . .
C13 C 0.16100(8) 0.56249(18) -0.07062(10) 0.0345(3) Uani 1 1 d . . .
H13A H 0.1455 0.5696 -0.1312 0.041 Uiso 1 1 calc R . .
C17 C 0.16149(8) 0.25809(18) -0.08325(11) 0.0374(3) Uani 1 1 d . . .
H17A H 0.1131 0.2322 -0.1287 0.056 Uiso 1 1 calc R . .
H17B H 0.1867 0.1675 -0.0393 0.056 Uiso 1 1 calc R . .
H17C H 0.1769 0.2758 -0.1160 0.056 Uiso 1 1 calc R . .
C12 C 0.17090(8) 0.70386(17) -0.02406(10) 0.0333(3) Uani 1 1 d . . .
H12A H 0.1626 0.8071 -0.0520 0.040 Uiso 1 1 calc R . .
O2 O 0.24304(5) 0.98553(12) 0.11920(7) 0.0335(2) Uani 1 1 d . . .
O3 O 0.22845(5) 0.82598(14) 0.21224(6) 0.0331(2) Uani 1 1 d . . .
N2 N 0.12938(5) 0.95283(13) 0.05906(7) 0.0232(2) Uani 1 1 d . . .
O1 O 0.05316(5) 1.01677(13) -0.11579(6) 0.0303(2) Uani 1 1 d . . .
N1 N 0.00261(5) 0.93850(14) -0.13303(7) 0.0239(2) Uani 1 1 d . . .
C9 C 0.01108(6) 0.86243(14) -0.06144(8) 0.0217(2) Uani 1 1 d . . .
C8 C 0.07378(6) 0.86371(14) 0.03386(8) 0.0214(2) Uani 1 1 d . . .
C7 C 0.07770(7) 0.78397(16) 0.09982(9) 0.0267(3) Uani 1 1 d . . .
H7A H 0.1193 0.7852 0.1632 0.032 Uiso 1 1 calc R . .
C1 C -0.05709(7) 0.93601(19) -0.22142(9) 0.0321(3) Uani 1 1 d . . .
H1A H -0.0610 0.9862 -0.2689 0.039 Uiso 1 1 calc R . .
C6 C 0.02195(7) 0.70076(16) 0.07626(10) 0.0303(3) Uani 1 1 d . . .
C2 C -0.11362(7) 0.8613(2) -0.24528(10) 0.0379(3) Uani 1 1 d . . .
H2A H -0.1557 0.8634 -0.3082 0.046 Uiso 1 1 calc R . .
C4 C -0.04553(6) 0.78209(16) -0.08509(9) 0.0270(3) Uani 1 1 d . . .
C5 C -0.03842(7) 0.70170(17) -0.01474(10) 0.0314(3) Uani 1 1 d . . .
H5A H -0.0763 0.6471 -0.0309 0.038 Uiso 1 1 calc R . .
C3 C -0.10865(7) 0.7855(2) -0.17875(10) 0.0354(3) Uani 1 1 d . . .
H3A H -0.1472 0.7352 -0.1949 0.042 Uiso 1 1 calc R . .
C10 C 0.02864(10) 0.6185(2) 0.15130(13) 0.0435(4) Uani 1 1 d . . .
H10A H 0.0234 0.6992 0.1830 0.065 Uiso 1 1 calc R . .
H10B H 0.0733 0.5677 0.1967 0.065 Uiso 1 1 calc R . .
H10C H -0.0064 0.5350 0.1231 0.065 Uiso 1 1 calc R . .
H1 H 0.1174(11) 0.994(3) 0.0076(15) 0.052 Uiso 1 1 d . . .

loop_
_atom_site_aniso_label
_atom_site_aniso_U_11
_atom_site_aniso_U_22
_atom_site_aniso_U_33
_atom_site_aniso_U_23
_atom_site_aniso_U_13
_atom_site_aniso_U_12
S1 0.01706(15) 0.02577(17) 0.01937(15) -0.00333(10) 0.00898(12) 0.00178(10)
C11 0.0203(5) 0.0232(6) 0.0215(5) -0.0009(4) 0.0137(4) 0.0032(4)
C14 0.0248(6) 0.0261(6) 0.0339(6) -0.0059(5) 0.0211(5) -0.0028(5)
C15 0.0307(6) 0.0220(6) 0.0348(7) 0.0029(5) 0.0226(6) 0.0013(5)
C16 0.0248(6) 0.0280(6) 0.0240(6) 0.0026(5) 0.0159(5) 0.0022(5)
C13 0.0491(8) 0.0309(7) 0.0302(7) -0.0020(5) 0.0295(7) 0.0018(6)
C17 0.0407(8) 0.0282(7) 0.0457(8) -0.0122(6) 0.0302(7) -0.0067(6)
C12 0.0507(8) 0.0232(6) 0.0300(7) 0.0031(5) 0.0290(7) 0.0047(6)
O2 0.0229(4) 0.0310(5) 0.0388(5) -0.0062(4) 0.0178(4) -0.0037(4)
O3 0.0267(5) 0.0422(6) 0.0170(4) -0.0025(4) 0.0095(4) 0.0066(4)
N2 0.0185(4) 0.0234(5) 0.0230(5) 0.0000(4) 0.0122(4) 0.0025(4)
O1 0.0239(4) 0.0389(5) 0.0268(4) 0.0024(4) 0.0166(4) -0.0020(4)
N1 0.0193(5) 0.0288(5) 0.0220(5) -0.0017(4) 0.0134(4) 0.0023(4)
C9 0.0203(5) 0.0220(6) 0.0226(5) -0.0032(4) 0.0145(5) 0.0021(4)
C8 0.0203(5) 0.0201(5) 0.0229(5) -0.0023(4) 0.0143(5) 0.0030(4)
C7 0.0286(6) 0.0255(6) 0.0257(6) 0.0014(5) 0.0183(5) 0.0057(5)
C1 0.0238(6) 0.0456(8) 0.0211(6) -0.0015(5) 0.0129(5) 0.0041(5)
C6 0.0393(7) 0.0236(6) 0.0394(7) 0.0024(5) 0.0312(6) 0.0049(5)
C2 0.0203(6) 0.0578(10) 0.0247(6) -0.0096(6) 0.0109(5) -0.0009(6)
C4 0.0235(6) 0.0282(6) 0.0311(6) -0.0077(5) 0.0192(5) -0.0020(5)
C5 0.0329(7) 0.0278(7) 0.0432(7) -0.0044(5) 0.0297(6) -0.0031(5)
C3 0.0214(6) 0.0469(9) 0.0342(7) -0.0133(6) 0.0173(6) -0.0072(6)
C10 0.0585(10) 0.0372(8) 0.0513(9) 0.0107(7) 0.0437(9) 0.0059(7)

loop_
_atom_type_symbol
_atom_type_description
_atom_type_scat_dispersion_real
_atom_type_scat_dispersion_imag
_atom_type_scat_source
C C 0.0033 0.0016 'International Tables Vol C Tables 4.2.6.8 and 6.1.1.4'
H H 0.0000 0.0000 'International Tables Vol C Tables 4.2.6.8 and 6.1.1.4'
N N 0.0061 0.0033 'International Tables Vol C Tables 4.2.6.8 and 6.1.1.4'
O O 0.0106 0.0060 'International Tables Vol C Tables 4.2.6.8 and 6.1.1.4'
S S 0.1246 0.1234 'International Tables Vol C Tables 4.2.6.8 and 6.1.1.4'

loop_
_geom_angle_atom_site_label_1
_geom_angle_atom_site_label_2
_geom_angle_atom_site_label_3
_geom_angle
_geom_angle_site_symmetry_1
_geom_angle_site_symmetry_3
O3 S1 O2 119.15(6) . .
O3 S1 N2 109.58(6) . .
O2 S1 N2 104.56(6) . .
O3 S1 C11 107.81(6) . .
O2 S1 C11 109.39(6) . .
N2 S1 C11 105.55(5) . .
C16 C11 C12 121.10(12) . .
C16 C11 S1 120.14(9) . .
C12 C11 S1 118.75(10) . .
C15 C14 C13 118.68(12) . .
C15 C14 C17 121.15(13) . .
C13 C14 C17 120.17(13) . .
C14 C15 C16 120.85(12) . .
C11 C16 C15 119.26(12) . .
C12 C13 C14 121.38(12) . .
C13 C12 C11 118.73(12) . .
C8 N2 S1 121.28(9) . .
O1 N1 C1 117.61(11) . .
O1 N1 C9 121.22(10) . .
C1 N1 C9 121.17(11) . .
N1 C9 C4 118.04(11) . .
N1 C9 C8 122.85(11) . .
C4 C9 C8 119.10(11) . .
C7 C8 N2 121.62(11) . .
C7 C8 C9 118.90(11) . .
N2 C8 C9 119.42(11) . .
C8 C7 C6 122.18(12) . .
N1 C1 C2 121.42(13) . .
C5 C6 C7 118.95(12) . .
C5 C6 C10 121.02(14) . .
C7 C6 C10 119.98(14) . .
C3 C2 C1 120.17(13) . .
C5 C4 C3 120.94(12) . .
C5 C4 C9 119.49(12) . .
C3 C4 C9 119.56(12) . .
C6 C5 C4 121.35(12) . .
C2 C3 C4 119.58(13) . .

loop_
_geom_bond_atom_site_label_1
_geom_bond_atom_site_label_2
_geom_bond_distance
_geom_bond_site_symmetry_2
S1 O3 1.4330(10) .
S1 O2 1.4357(11) .
S1 N2 1.6388(10) .
S1 C11 1.7581(12) .
C11 C16 1.3806(18) .
C11 C12 1.3958(17) .
C14 C15 1.3922(19) .
C14 C13 1.393(2) .
C14 C17 1.5094(18) .
C15 C16 1.3926(18) .
C13 C12 1.3847(19) .
N2 C8 1.4205(15) .
O1 N1 1.3247(14) .
N1 C1 1.3398(16) .
N1 C9 1.3986(16) .
C9 C4 1.4193(17) .
C9 C8 1.4304(16) .
C8 C7 1.3809(17) .
C7 C6 1.4116(19) .
C1 C2 1.395(2) .
C6 C5 1.370(2) .
C6 C10 1.506(2) .
C2 C3 1.360(2) .
C4 C5 1.4124(19) .
C4 C3 1.4186(19) .

loop_
_geom_hbond_atom_site_label_D
_geom_hbond_atom_site_label_H
_geom_hbond_atom_site_label_A
_geom_hbond_distance_DH
_geom_hbond_distance_HA
_geom_hbond_distance_DA
_geom_hbond_angle_DHA
_geom_hbond_site_symmetry_A
N2 H1 O1 0.89(2) 1.78(2) 2.5712(14) 148(2) .

loop_
_geom_torsion_atom_site_label_1
_geom_torsion_atom_site_label_2
_geom_torsion_atom_site_label_3
_geom_torsion_atom_site_label_4
_geom_torsion
_geom_torsion_site_symmetry_1
_geom_torsion_site_symmetry_2
_geom_torsion_site_symmetry_3
_geom_torsion_site_symmetry_4
O3 S1 C11 C16 1.51(12) . . . .
O2 S1 C11 C16 132.46(10) . . . .
N2 S1 C11 C16 -115.54(10) . . . .
O3 S1 C11 C12 -179.35(11) . . . .
O2 S1 C11 C12 -48.40(12) . . . .
N2 S1 C11 C12 63.60(12) . . . .
C13 C14 C15 C16 0.5(2) . . . .
C17 C14 C15 C16 -178.79(12) . . . .
C12 C11 C16 C15 0.56(19) . . . .
S1 C11 C16 C15 179.68(10) . . . .
C14 C15 C16 C11 -0.87(19) . . . .
C15 C14 C13 C12 0.1(2) . . . .
C17 C14 C13 C12 179.44(14) . . . .
C14 C13 C12 C11 -0.4(2) . . . .
C16 C11 C12 C13 0.1(2) . . . .
S1 C11 C12 C13 -179.06(12) . . . .
O3 S1 N2 C8 -61.21(11) . . . .
O2 S1 N2 C8 170.00(9) . . . .
C11 S1 N2 C8 54.63(11) . . . .
O1 N1 C9 C4 179.46(11) . . . .
C1 N1 C9 C4 0.04(17) . . . .
O1 N1 C9 C8 0.04(17) . . . .
C1 N1 C9 C8 -179.38(12) . . . .
S1 N2 C8 C7 51.64(15) . . . .
S1 N2 C8 C9 -131.35(10) . . . .
N1 C9 C8 C7 -179.37(11) . . . .
C4 C9 C8 C7 1.21(17) . . . .
N1 C9 C8 N2 3.53(17) . . . .
C4 C9 C8 N2 -175.89(10) . . . .
N2 C8 C7 C6 177.27(11) . . . .
C9 C8 C7 C6 0.24(18) . . . .
O1 N1 C1 C2 -177.74(13) . . . .
C9 N1 C1 C2 1.7(2) . . . .
C8 C7 C6 C5 -1.28(19) . . . .
C8 C7 C6 C10 -178.85(12) . . . .
N1 C1 C2 C3 -1.5(2) . . . .
N1 C9 C4 C5 178.94(11) . . . .
C8 C9 C4 C5 -1.62(17) . . . .
N1 C9 C4 C3 -1.91(18) . . . .
C8 C9 C4 C3 177.53(11) . . . .
C7 C6 C5 C4 0.9(2) . . . .
C10 C6 C5 C4 178.39(13) . . . .
C3 C4 C5 C6 -178.56(13) . . . .
C9 C4 C5 C6 0.59(19) . . . .
C1 C2 C3 C4 -0.4(2) . . . .
C5 C4 C3 C2 -178.78(14) . . . .
C9 C4 C3 C2 2.1(2) . . . .
